data_1550294
loop_
_publ_author_name
'Kotha, Sambasivarao'
'Gunta, Rama'
'Cheekatla, Subba Rao'
'Mhatre, Darshan S.'

_publ_section_title
;
 Spiro[cyclopentane-1,11'-hexacyclo[7.6.0.0^1,6^.0^6,13^.0^8,12^.0^10,14^]pentadecane]-7',15'-dione
;
_journal_coeditor_code BX4013
_journal_issue 11
_journal_name_full IUCrData
_journal_page_first x181590
_journal_paper_doi 10.1107/S2414314618015900
_journal_volume 3
_journal_year 2018
_chemical_formula_iupac 'C19 H22 O2'
_chemical_formula_moiety 'C19 H22 O2'
_chemical_formula_sum 'C19 H22 O2'
_chemical_formula_weight 282.36
_chemical_melting_point_gt 409
_chemical_melting_point_lt 411
_chemical_name_systematic
Spiro[cyclopentane-1,11'-hexacyclo[7.6.0.0^1,6^.0^6,13^.0^8,12^.0^10,14^]pentadecane]-7',15'-dione
_space_group_crystal_system monoclinic
_space_group_IT_number 14
_space_group_name_Hall '-P 2ybc'
_space_group_name_H-M_alt 'P 1 21/c 1'
_symmetry_space_group_name_Hall '-P 2ybc'
_symmetry_space_group_name_H-M 'P 1 21/c 1'
_atom_sites_solution_hydrogens geom
_atom_sites_solution_primary dual
_audit_creation_method
;
Olex2 1.2-ac3
(compiled 2017.08.10 svn.r3458 for OlexSys, GUI svn.r5381)
;
_cell_angle_alpha 90
_cell_angle_beta 111.680(9)
_cell_angle_gamma 90
_cell_formula_units_Z 4
_cell_length_a 10.8650(8)
_cell_length_b 14.3936(9)
_cell_length_c 9.8008(8)
_cell_measurement_reflns_used 2620
_cell_measurement_temperature 150
_cell_measurement_theta_max 30.9620
_cell_measurement_theta_min 2.4490
_cell_volume 1424.3(2)
_computing_cell_refinement
;
CrysAlisPro (Rigaku OD, 2018)
;
_computing_data_collection
;
CrysAlisPro (Rigaku OD, 2018)
;
_computing_data_reduction
;
CrysAlisPro (Rigaku OD, 2018)
;
_computing_molecular_graphics
;
<i>OLEX2</i> (Dolomanov <i>et al.</i>,  2009)
;
_computing_publication_material
;
<i>OLEX2</i> (Dolomanov <i>et al.</i>,  2009)
;
_computing_structure_refinement
;
ShelXL (Sheldrick, 2015b)
;
_computing_structure_solution
;
ShelXT (Sheldrick, 2015a)
;
_diffrn_ambient_temperature 150
_diffrn_detector 'CCD plate'
_diffrn_measured_fraction_theta_full 0.988
_diffrn_measured_fraction_theta_max 0.988
_diffrn_measurement_device 'abstract diffractometer'
_diffrn_measurement_device_type 'Rigaku Saturn724+'
_diffrn_measurement_method '\w scans'
_diffrn_radiation_monochromator graphite
_diffrn_radiation_probe x-ray
_diffrn_radiation_type MoK\a
_diffrn_radiation_wavelength 0.71073
_diffrn_reflns_av_R_equivalents 0.0502
_diffrn_reflns_av_unetI/netI 0.0663
_diffrn_reflns_limit_h_max 8
_diffrn_reflns_limit_h_min -12
_diffrn_reflns_limit_k_max 17
_diffrn_reflns_limit_k_min -11
_diffrn_reflns_limit_l_max 11
_diffrn_reflns_limit_l_min -10
_diffrn_reflns_number 4407
_diffrn_reflns_theta_full 24.986
_diffrn_reflns_theta_max 24.986
_diffrn_reflns_theta_min 2.647
_diffrn_source 'fine-focus sealed X-ray tube'
_exptl_absorpt_coefficient_mu 0.083
_exptl_absorpt_correction_T_max 1.00000
_exptl_absorpt_correction_T_min 0.73955
_exptl_absorpt_correction_type multi-scan
_exptl_absorpt_process_details
;
(CrysAlisPro; Rigaku OD, 2018)
;
_exptl_crystal_colour colourless
_exptl_crystal_density_diffrn 1.317
_exptl_crystal_description block
_exptl_crystal_F_000 608
_exptl_crystal_size_max 0.138
_exptl_crystal_size_mid 0.106
_exptl_crystal_size_min 0.093
_refine_diff_density_max 0.246
_refine_diff_density_min -0.283
_refine_ls_extinction_method none
_refine_ls_goodness_of_fit_ref 1.045
_refine_ls_hydrogen_treatment constr
_refine_ls_matrix_type full
_refine_ls_number_parameters 190
_refine_ls_number_reflns 2470
_refine_ls_number_restraints 0
_refine_ls_restrained_S_all 1.045
_refine_ls_R_factor_all 0.0719
_refine_ls_R_factor_gt 0.0523
_refine_ls_shift/su_max 0.000
_refine_ls_shift/su_mean 0.000
_refine_ls_structure_factor_coef Fsqd
_refine_ls_weighting_details 'w=1/[\s^2^(Fo^2^)+(0.0668P)^2^+0.4068P] where P=(Fo^2^+2Fc^2^)/3'
_refine_ls_weighting_scheme calc
_refine_ls_wR_factor_gt 0.1225
_refine_ls_wR_factor_ref 0.1398
_reflns_number_gt 1877
_reflns_number_total 2470
_reflns_threshold_expression 'I > 2\s(I)'
_cod_data_source_file bx4013sup1.cif
_cod_data_source_block I
_cod_database_code 1550294
_shelx_space_group_comment
;
The symmetry employed for this shelxl refinement is uniquely defined
by the following loop, which should always be used as a source of
symmetry information in preference to the above space-group names.
They are only intended as comments.
;
_shelx_estimated_absorpt_t_min 0.989
_shelx_estimated_absorpt_t_max 0.992

loop_
_space_group_symop_operation_xyz
'x, y, z'
'-x, y+1/2, -z+1/2'
'-x, -y, -z'
'x, -y-1/2, z-1/2'

loop_
_atom_site_type_symbol
_atom_site_label
_atom_site_fract_x
_atom_site_fract_y
_atom_site_fract_z
_atom_site_U_iso_or_equiv
_atom_site_adp_type
_atom_site_calc_flag
_atom_site_occupancy
O O1 0.66123(15) 0.57866(10) 0.78083(19) 0.0336(4) Uani d 1
O O2 0.67492(16) 0.18936(11) 0.86490(19) 0.0361(5) Uani d 1
C C1 0.6053(2) 0.50462(15) 0.7681(2) 0.0228(5) Uani d 1
C C2 0.4704(2) 0.48099(15) 0.7682(2) 0.0236(5) Uani d 1
H H2 0.420116 0.532032 0.793568 0.028 Uiso calc 1
C C3 0.4940(2) 0.39008(14) 0.8618(3) 0.0250(5) Uani d 1
H H3 0.481313 0.397490 0.957203 0.030 Uiso calc 1
C C4 0.6387(2) 0.35801(14) 0.8782(2) 0.0252(5) Uani d 1
C C5 0.6500(2) 0.40821(14) 0.7433(2) 0.0217(5) Uani d 1
C C6 0.5219(2) 0.36927(14) 0.6173(2) 0.0218(5) Uani d 1
H H6 0.531107 0.361861 0.520102 0.026 Uiso calc 1
C C7 0.4066(2) 0.43687(14) 0.6154(2) 0.0224(5) Uani d 1
H H7 0.375903 0.481631 0.531443 0.027 Uiso calc 1
C C8 0.2984(2) 0.37374(15) 0.6313(3) 0.0254(5) Uani d 1
C C9 0.3986(2) 0.31667(15) 0.7546(2) 0.0269(6) Uani d 1
H H9 0.359305 0.269925 0.802299 0.032 Uiso calc 1
C C10 0.4915(2) 0.27694(14) 0.6830(3) 0.0251(5) Uani d 1
H H10 0.457245 0.223742 0.613611 0.030 Uiso calc 1
C C11 0.6139(2) 0.25960(15) 0.8169(2) 0.0259(5) Uani d 1
C C12 0.7534(2) 0.37557(16) 1.0209(3) 0.0313(6) Uani d 1
H H12A 0.747001 0.333189 1.097601 0.038 Uiso calc 1
H H12B 0.749162 0.440225 1.053410 0.038 Uiso calc 1
C C13 0.8851(2) 0.35997(18) 1.0017(3) 0.0364(6) Uani d 1
H H13A 0.958731 0.376379 1.094051 0.044 Uiso calc 1
H H13B 0.893859 0.293352 0.981774 0.044 Uiso calc 1
C C14 0.8961(2) 0.41781(17) 0.8765(3) 0.0335(6) Uani d 1
H H14A 0.982037 0.404682 0.866980 0.040 Uiso calc 1
H H14B 0.894383 0.484567 0.900056 0.040 Uiso calc 1
C C15 0.7839(2) 0.39734(16) 0.7303(3) 0.0273(5) Uani d 1
H H15A 0.790035 0.440386 0.654310 0.033 Uiso calc 1
H H15B 0.793140 0.333131 0.699164 0.033 Uiso calc 1
C C16 0.2179(2) 0.31748(16) 0.4922(3) 0.0308(6) Uani d 1
H H16A 0.255017 0.326049 0.414784 0.037 Uiso calc 1
H H16B 0.219347 0.250448 0.515439 0.037 Uiso calc 1
C C17 0.0770(2) 0.35547(18) 0.4420(3) 0.0346(6) Uani d 1
H H17A 0.066801 0.411673 0.380529 0.041 Uiso calc 1
H H17B 0.011547 0.308245 0.385971 0.041 Uiso calc 1
C C18 0.0616(2) 0.37849(18) 0.5865(3) 0.0366(6) Uani d 1
H H18A 0.048415 0.321521 0.636087 0.044 Uiso calc 1
H H18B -0.013808 0.421180 0.571085 0.044 Uiso calc 1
C C19 0.1933(2) 0.42530(17) 0.6750(3) 0.0320(6) Uani d 1
H H19A 0.213210 0.419146 0.781667 0.038 Uiso calc 1
H H19B 0.190743 0.492109 0.650138 0.038 Uiso calc 1

loop_
_atom_site_aniso_label
_atom_site_aniso_U_11
_atom_site_aniso_U_22
_atom_site_aniso_U_33
_atom_site_aniso_U_12
_atom_site_aniso_U_13
_atom_site_aniso_U_23
O1 0.0352(10) 0.0194(9) 0.0443(11) -0.0054(7) 0.0125(8) -0.0020(7)
O2 0.0463(10) 0.0204(9) 0.0435(11) 0.0061(8) 0.0188(8) 0.0057(8)
C1 0.0275(12) 0.0199(12) 0.0184(12) 0.0011(9) 0.0057(9) 0.0006(9)
C2 0.0281(12) 0.0189(11) 0.0262(12) 0.0020(9) 0.0127(10) -0.0013(9)
C3 0.0349(13) 0.0208(11) 0.0242(12) -0.0009(9) 0.0168(10) -0.0018(9)
C4 0.0339(13) 0.0193(11) 0.0246(13) 0.0014(9) 0.0132(10) 0.0019(9)
C5 0.0245(12) 0.0215(11) 0.0194(12) 0.0000(9) 0.0083(9) 0.0006(9)
C6 0.0246(11) 0.0214(11) 0.0209(12) -0.0015(9) 0.0102(10) -0.0010(9)
C7 0.0223(11) 0.0219(11) 0.0242(12) -0.0001(9) 0.0100(9) 0.0006(9)
C8 0.0256(12) 0.0253(12) 0.0294(13) -0.0034(9) 0.0150(10) -0.0055(10)
C9 0.0336(13) 0.0234(12) 0.0309(14) -0.0071(10) 0.0203(11) -0.0031(10)
C10 0.0304(12) 0.0187(11) 0.0297(13) -0.0029(9) 0.0154(10) -0.0031(9)
C11 0.0358(13) 0.0186(12) 0.0283(13) -0.0004(10) 0.0177(11) 0.0033(10)
C12 0.0409(14) 0.0274(12) 0.0225(13) 0.0024(10) 0.0082(11) 0.0015(10)
C13 0.0333(13) 0.0368(14) 0.0301(15) 0.0059(11) 0.0012(11) 0.0015(11)
C14 0.0246(13) 0.0370(14) 0.0339(14) 0.0003(10) 0.0051(11) -0.0046(11)
C15 0.0262(12) 0.0287(12) 0.0278(13) 0.0004(10) 0.0108(10) 0.0001(10)
C16 0.0291(13) 0.0308(13) 0.0360(14) -0.0068(10) 0.0161(11) -0.0080(11)
C17 0.0302(13) 0.0396(14) 0.0362(15) -0.0073(11) 0.0150(11) -0.0056(11)
C18 0.0279(13) 0.0429(15) 0.0438(16) -0.0055(11) 0.0190(12) -0.0070(12)
C19 0.0297(13) 0.0350(13) 0.0364(15) -0.0006(10) 0.0181(11) -0.0052(11)

loop_
_atom_type_symbol
_atom_type_description
_atom_type_scat_dispersion_real
_atom_type_scat_dispersion_imag
_atom_type_scat_source
C C 0.0033 0.0016 'International Tables Vol C Tables 4.2.6.8 and 6.1.1.4'
H H 0.0000 0.0000 'International Tables Vol C Tables 4.2.6.8 and 6.1.1.4'
O O 0.0106 0.0060 'International Tables Vol C Tables 4.2.6.8 and 6.1.1.4'

loop_
_geom_angle_atom_site_label_1
_geom_angle_atom_site_label_2
_geom_angle_atom_site_label_3
_geom_angle
O1 C1 C2 130.6(2)
O1 C1 C5 130.0(2)
C2 C1 C5 99.37(17)
C1 C2 H2 117.1
C1 C2 C3 103.90(17)
C1 C2 C7 100.46(17)
C3 C2 H2 117.1
C7 C2 H2 117.1
C7 C2 C3 98.24(16)
C2 C3 H3 114.2
C2 C3 C4 104.15(16)
C2 C3 C9 104.15(18)
C4 C3 H3 114.2
C9 C3 H3 114.2
C9 C3 C4 104.79(17)
C5 C4 C3 99.51(16)
C11 C4 C3 101.89(17)
C11 C4 C5 98.93(17)
C12 C4 C3 119.41(19)
C12 C4 C5 114.43(18)
C12 C4 C11 119.06(18)
C1 C5 C4 99.11(17)
C1 C5 C6 101.95(16)
C4 C5 C6 100.16(16)
C15 C5 C1 118.81(18)
C15 C5 C4 113.84(18)
C15 C5 C6 119.54(18)
C5 C6 H6 114.3
C7 C6 C5 104.84(16)
C7 C6 H6 114.3
C10 C6 C5 103.79(17)
C10 C6 H6 114.3
C10 C6 C7 103.97(16)
C2 C7 C6 99.94(16)
C2 C7 H7 115.4
C2 C7 C8 103.39(17)
C6 C7 H7 115.4
C8 C7 C6 105.47(16)
C8 C7 H7 115.4
C7 C8 C16 115.11(18)
C7 C8 C19 114.46(18)
C9 C8 C7 92.90(17)
C9 C8 C16 114.81(19)
C9 C8 C19 114.79(19)
C16 C8 C19 105.03(18)
C3 C9 H9 115.4
C8 C9 C3 105.47(18)
C8 C9 H9 115.4
C8 C9 C10 103.50(18)
C10 C9 C3 99.90(17)
C10 C9 H9 115.4
C6 C10 H10 116.9
C9 C10 C6 98.38(16)
C9 C10 H10 116.9
C11 C10 C6 104.29(17)
C11 C10 C9 100.46(18)
C11 C10 H10 116.9
O2 C11 C4 129.4(2)
O2 C11 C10 131.4(2)
C10 C11 C4 99.23(17)
C4 C12 H12A 109.5
C4 C12 H12B 109.5
C4 C12 C13 110.5(2)
H12A C12 H12B 108.1
C13 C12 H12A 109.5
C13 C12 H12B 109.5
C12 C13 H13A 109.2
C12 C13 H13B 109.2
H13A C13 H13B 107.9
C14 C13 C12 112.02(19)
C14 C13 H13A 109.2
C14 C13 H13B 109.2
C13 C14 H14A 109.2
C13 C14 H14B 109.2
C13 C14 C15 112.13(19)
H14A C14 H14B 107.9
C15 C14 H14A 109.2
C15 C14 H14B 109.2
C5 C15 C14 111.09(19)
C5 C15 H15A 109.4
C5 C15 H15B 109.4
C14 C15 H15A 109.4
C14 C15 H15B 109.4
H15A C15 H15B 108.0
C8 C16 H16A 110.6
C8 C16 H16B 110.6
H16A C16 H16B 108.7
C17 C16 C8 105.67(18)
C17 C16 H16A 110.6
C17 C16 H16B 110.6
C16 C17 H17A 111.2
C16 C17 H17B 111.2
H17A C17 H17B 109.1
C18 C17 C16 102.7(2)
C18 C17 H17A 111.2
C18 C17 H17B 111.2
C17 C18 H18A 111.2
C17 C18 H18B 111.2
C17 C18 C19 102.85(19)
H18A C18 H18B 109.1
C19 C18 H18A 111.2
C19 C18 H18B 111.2
C8 C19 H19A 110.7
C8 C19 H19B 110.7
C18 C19 C8 105.26(19)
C18 C19 H19A 110.7
C18 C19 H19B 110.7
H19A C19 H19B 108.8

loop_
_geom_bond_atom_site_label_1
_geom_bond_atom_site_label_2
_geom_bond_distance
O1 C1 1.210(3)
O2 C11 1.205(3)
C1 C2 1.505(3)
C1 C5 1.519(3)
C2 H2 1.0000
C2 C3 1.564(3)
C2 C7 1.536(3)
C3 H3 1.0000
C3 C4 1.589(3)
C3 C9 1.578(3)
C4 C12 1.512(3)
C5 C4 1.550(3)
C5 C6 1.583(3)
C6 H6 1.0000
C6 C7 1.580(3)
C6 C10 1.564(3)
C7 H7 1.0000
C7 C8 1.538(3)
C8 C9 1.532(3)
C8 C16 1.548(3)
C9 H9 1.0000
C10 C9 1.538(3)
C10 H10 1.0000
C11 C4 1.523(3)
C11 C10 1.505(3)
C12 H12A 0.9900
C12 H12B 0.9900
C12 C13 1.528(3)
C13 H13A 0.9900
C13 H13B 0.9900
C14 C13 1.523(3)
C14 H14A 0.9900
C14 H14B 0.9900
C15 C5 1.514(3)
C15 C14 1.528(3)
C15 H15A 0.9900
C15 H15B 0.9900
C16 H16A 0.9900
C16 H16B 0.9900
C16 C17 1.527(3)
C17 H17A 0.9900
C17 H17B 0.9900
C18 C17 1.523(3)
C18 H18A 0.9900
C18 H18B 0.9900
C19 C8 1.550(3)
C19 C18 1.528(3)
C19 H19A 0.9900
C19 H19B 0.9900

_cod_database_fobs_code 1550294
